data_7235383
loop_
_publ_author_name
'Kumar, A. Sudheer'
'Kommu, Nagarjuna'
'Ghule, Vikas D.'
'Sahoo, Akhila K.'

_publ_section_title
;
 Synthesis of trifluoromethyl-substituted N-aryl-poly-1,2,3-triazole
 derivatives
;
_journal_issue 21
_journal_name_full 'Journal of Materials Chemistry A'
_journal_page_first 7917
_journal_paper_doi 10.1039/c3ta15184k
_journal_volume 2
_journal_year 2014
_chemical_absolute_configuration ad
_chemical_formula_moiety '0.13(C9 H6 Cl2 F3 N3), 0.13(C9 H4 Cl2 F3 N3)'
_chemical_formula_sum 'C H Cl F N'
_chemical_formula_weight 81.48
_space_group_crystal_system monoclinic
_space_group_IT_number 7
_space_group_name_Hall 'P -2yc'
_space_group_name_H-M_alt 'P 1 c 1'
_atom_sites_solution_hydrogens geom
_atom_sites_solution_primary direct
_atom_sites_solution_secondary difmap
_audit_creation_date 2012-07-28
_audit_creation_method
;
  Olex2 1.1
  (compiled 2011.11.01 svn.r2039, GUI svn.r3906)
;
_cell_angle_alpha 90.00
_cell_angle_beta 105.264(7)
_cell_angle_gamma 90.00
_cell_formula_units_Z 16
_cell_length_a 16.0332(12)
_cell_length_b 6.8721(4)
_cell_length_c 10.7030(7)
_cell_measurement_reflns_used 1414
_cell_measurement_temperature 293(2)
_cell_measurement_theta_max 26.3154
_cell_measurement_theta_min 2.8391
_cell_volume 1137.67(14)
_computing_cell_refinement
;
CrysAlisPro, Agilent Technologies,
Version 1.171.35.19 (release 27-10-2011 CrysAlis171 .NET)
(compiled Oct 27 2011,15:02:11)
;
_computing_data_collection
;
CrysAlisPro, Agilent Technologies,
Version 1.171.35.19 (release 27-10-2011 CrysAlis171 .NET)
(compiled Oct 27 2011,15:02:11)
;
_computing_data_reduction
;
CrysAlisPro, Agilent Technologies,
Version 1.171.35.19 (release 27-10-2011 CrysAlis171 .NET)
(compiled Oct 27 2011,15:02:11)
;
_computing_molecular_graphics
;
O. V. Dolomanov, L. J. Bourhis, R. J. Gildea, J. A. K. Howard and H. Puschmann,
OLEX2: a complete structure solution, refinement and analysis program.
J. Appl. Cryst. (2009). 42, 339-341.
;
_computing_publication_material
;
O. V. Dolomanov, L. J. Bourhis, R. J. Gildea, J. A. K. Howard and H. Puschmann,
OLEX2: a complete structure solution, refinement and analysis program.
J. Appl. Cryst. (2009). 42, 339-341.
;
_computing_structure_refinement
;
XL, G.M. Sheldrick, Acta Cryst.
(2008). A64, 112-122
;
_computing_structure_solution 'SHELXS-97 (Sheldrick, 1990)'
_diffrn_ambient_temperature 293(2)
_diffrn_detector_area_resol_mean 16.3291
_diffrn_measured_fraction_theta_full 0.999
_diffrn_measured_fraction_theta_max 0.999
_diffrn_measurement_details
;
#__ type_ start__ end____ width___ exp.time_
  1 omega   54.00   83.00   1.0000   40.0000
omega____ theta____ kappa____ phi______ frames
    -       18.7003  179.0000  150.0000 29

#__ type_ start__ end____ width___ exp.time_
  2 omega  -51.00   38.00   1.0000   40.0000
omega____ theta____ kappa____ phi______ frames
    -       18.7003  -19.0000   60.0000 89

#__ type_ start__ end____ width___ exp.time_
  3 omega  -54.00   49.00   1.0000   40.0000
omega____ theta____ kappa____ phi______ frames
    -       18.7003  -19.0000  150.0000 103
;
_diffrn_measurement_device_type 'Xcalibur, Eos, Gemini'
_diffrn_measurement_method '\w scans'
_diffrn_orient_matrix_UB_11 -0.0425126000
_diffrn_orient_matrix_UB_12 -0.0276734000
_diffrn_orient_matrix_UB_13 0.0006581000
_diffrn_orient_matrix_UB_21 0.0172099000
_diffrn_orient_matrix_UB_22 -0.0707437000
_diffrn_orient_matrix_UB_23 0.0481378000
_diffrn_orient_matrix_UB_31 0.0005643000
_diffrn_orient_matrix_UB_32 0.0698639000
_diffrn_orient_matrix_UB_33 0.0489787000
_diffrn_radiation_monochromator graphite
_diffrn_radiation_type 'Mo K\a'
_diffrn_radiation_wavelength 0.7107
_diffrn_reflns_av_R_equivalents 0.0173
_diffrn_reflns_av_unetI/netI 0.0240
_diffrn_reflns_limit_h_max 20
_diffrn_reflns_limit_h_min -17
_diffrn_reflns_limit_k_max 8
_diffrn_reflns_limit_k_min -8
_diffrn_reflns_limit_l_max 13
_diffrn_reflns_limit_l_min -11
_diffrn_reflns_number 4462
_diffrn_reflns_theta_full 26.37
_diffrn_reflns_theta_max 26.37
_diffrn_reflns_theta_min 2.96
_diffrn_source 'Enhance (Mo) X-ray Source'
_exptl_absorpt_coefficient_mu 1.071
_exptl_absorpt_correction_T_max 1.00000
_exptl_absorpt_correction_T_min 0.98631
_exptl_absorpt_correction_type multi-scan
_exptl_absorpt_process_details
;
CrysAlisPro, Agilent Technologies,
Version 1.171.35.19 (release 27-10-2011 CrysAlis171 .NET)
(compiled Oct 27 2011,15:02:11)
Empirical absorption correction using spherical harmonics,
 implemented in SCALE3 ABSPACK scaling algorithm.
;
_exptl_crystal_density_diffrn 1.903
_exptl_crystal_density_method 'not measured'
_exptl_crystal_F_000 640
_refine_diff_density_max 0.692
_refine_diff_density_min -0.374
_refine_diff_density_rms 0.077
_refine_ls_abs_structure_details 'Flack H D (1983), Acta Cryst. A39, 876-881'
_refine_ls_abs_structure_Flack 0.18(15)
_refine_ls_extinction_method none
_refine_ls_goodness_of_fit_ref 1.586
_refine_ls_hydrogen_treatment mixed
_refine_ls_matrix_type full
_refine_ls_number_parameters 307
_refine_ls_number_reflns 2783
_refine_ls_number_restraints 2
_refine_ls_restrained_S_all 1.586
_refine_ls_R_factor_all 0.0854
_refine_ls_R_factor_gt 0.0688
_refine_ls_shift/su_max 0.603
_refine_ls_shift/su_mean 0.113
_refine_ls_structure_factor_coef Fsqd
_refine_ls_weighting_details 'calc w=1/[\s^2^(Fo^2^)+(0.1000P)^2^+0.0000P] where P=(Fo^2^+2Fc^2^)/3'
_refine_ls_weighting_scheme calc
_refine_ls_wR_factor_gt 0.2048
_refine_ls_wR_factor_ref 0.2299
_reflns_number_gt 2153
_reflns_number_total 2783
_reflns_threshold_expression >2sigma(I)
_cod_data_source_file c3ta15184k2.cif
_cod_data_source_block ak
_cod_original_cell_volume 1137.67(13)
_cod_database_code 7235383
_chemical_oxdiff_formula 'C H N F Cl'
_chemical_oxdiff_usercomment sudheer
_reflns_odcompleteness_completeness 99.76
_reflns_odcompleteness_iscentric 1
_reflns_odcompleteness_theta 26.32

loop_
_space_group_symop_id
_space_group_symop_operation_xyz
1 'x, y, z'
2 'x, -y, z+1/2'

loop_
_atom_site_label
_atom_site_type_symbol
_atom_site_fract_x
_atom_site_fract_y
_atom_site_fract_z
_atom_site_U_iso_or_equiv
_atom_site_adp_type
_atom_site_occupancy
_atom_site_symmetry_multiplicity
_atom_site_calc_flag
_atom_site_refinement_flags
Cl1 Cl 0.79719(16) 0.4389(4) 0.7306(3) 0.0745(8) Uani 1 1 d .
Cl4 Cl 0.5468(2) -0.0831(4) 0.5426(3) 0.0854(9) Uani 1 1 d .
N4 N 0.7219(4) 0.0888(10) 0.5797(6) 0.0448(17) Uani 1 1 d .
C10 C 0.6651(6) 0.1978(13) 0.6397(8) 0.050(2) Uani 1 1 d .
C12 C 0.6339(7) 0.4681(15) 0.7590(11) 0.064(3) Uani 1 1 d .
H12 H 0.6512 0.5823 0.8052 0.076 Uiso 1 1 calc R
N6 N 0.7721(8) -0.0668(14) 0.6251(9) 0.086(3) Uani 1 1 d .
H6 H 0.7770 -0.1278 0.6969 0.103 Uiso 1 1 calc R
C22 C 0.7850(7) 0.0147(16) 0.4339(9) 0.063(3) Uani 1 1 d .
H22 H 0.8028 0.0133 0.3579 0.075 Uiso 1 1 calc R
C20 C 0.7256(7) 0.1426(14) 0.4608(8) 0.058(3) Uani 1 1 d .
H20 H 0.6955 0.2420 0.4091 0.069 Uiso 1 1 calc R
C13 C 0.5534(6) 0.4003(17) 0.7397(8) 0.059(3) Uani 1 1 d .
C11 C 0.6908(6) 0.3627(13) 0.7079(9) 0.051(2) Uani 1 1 d .
C15 C 0.5811(5) 0.1287(13) 0.6258(9) 0.050(2) Uani 1 1 d .
C14 C 0.5267(7) 0.2370(16) 0.6777(9) 0.066(3) Uani 1 1 d .
H14 H 0.4703 0.1948 0.6691 0.079 Uiso 1 1 calc R
N5 N 0.8127(8) -0.1049(15) 0.5322(11) 0.088(3) Uani 1 1 d .
H5 H 0.8510 -0.1941 0.5366 0.105 Uiso 1 1 calc R
C17 C 0.4919(8) 0.551(3) 0.7891(11) 0.107(6) Uani 1 1 d .
F4 F 0.4196(8) 0.529(3) 0.7295(17) 0.258(11) Uani 1 1 d .
Cl2 Cl 0.97526(14) 0.0628(4) 0.8494(3) 0.0760(9) Uani 1 1 d .
Cl3 Cl 1.22625(19) 0.5810(4) 1.0391(3) 0.0830(10) Uani 1 1 d .
N3 N 1.0522(5) 0.4125(11) 1.0005(7) 0.0491(18) Uani 1 1 d .
C6 C 1.1342(7) 0.0322(12) 0.8182(9) 0.049(2) Uani 1 1 d .
H6A H 1.1148 -0.0803 0.7711 0.059 Uiso 1 1 calc R
C4 C 1.1088(6) 0.3102(12) 0.9431(7) 0.0413(17) Uani 1 1 d .
C5 C 1.0788(6) 0.1385(12) 0.8727(9) 0.048(2) Uani 1 1 d .
C24 C 1.0001(7) 0.5588(14) 0.9550(9) 0.058(2) Uani 1 1 d .
H24 H 0.9896 0.6165 0.8738 0.070 Uiso 1 1 calc R
C1 C 1.2207(7) 0.0966(11) 0.8349(10) 0.054(2) Uani 1 1 d .
N7 N 1.0435(6) 0.3668(14) 1.1189(8) 0.067(2) Uani 1 1 d .
N8 N 0.9942(6) 0.4845(15) 1.1501(7) 0.068(2) Uani 1 1 d .
C3 C 1.1916(8) 0.3688(12) 0.9553(9) 0.059(3) Uani 1 1 d .
C2 C 1.2493(6) 0.2667(14) 0.9036(9) 0.057(2) Uani 1 1 d .
H2 H 1.3056 0.3108 0.9144 0.068 Uiso 1 1 calc R
C25 C 0.9654(8) 0.6063(18) 1.0525(9) 0.074(3) Uani 1 1 d .
H25 H 0.9273 0.7086 1.0515 0.088 Uiso 1 1 calc R
C9 C 1.2826(7) -0.0132(14) 0.7817(10) 0.059(2) Uani 1 1 d .
F7 F 0.4605(12) 0.4351(18) 0.875(2) 0.242(10) Uani 1 1 d .
F9 F 0.5232(6) 0.657(2) 0.8595(13) 0.232(8) Uani 1 1 d .
F11 F 1.2862(13) 0.030(2) 0.6832(15) 0.284(12) Uani 1 1 d .
F10 F 1.3450(7) -0.0883(15) 0.8787(10) 0.151(4) Uani 1 1 d .
F12 F 1.2605(7) -0.2090(11) 0.7612(12) 0.146(4) Uani 1 1 d .

loop_
_atom_site_aniso_label
_atom_site_aniso_U_11
_atom_site_aniso_U_22
_atom_site_aniso_U_33
_atom_site_aniso_U_23
_atom_site_aniso_U_13
_atom_site_aniso_U_12
Cl1 0.0565(16) 0.0563(14) 0.113(2) -0.0104(14) 0.0271(14) -0.0065(10)
Cl4 0.083(2) 0.0659(16) 0.106(2) -0.0261(17) 0.0225(17) -0.0139(15)
N4 0.052(4) 0.047(4) 0.044(3) 0.005(3) 0.029(3) 0.009(3)
C10 0.054(5) 0.049(4) 0.053(5) -0.004(4) 0.024(4) 0.012(4)
C12 0.059(7) 0.058(6) 0.078(7) 0.004(5) 0.025(5) 0.007(5)
N6 0.117(9) 0.087(7) 0.057(5) 0.018(5) 0.030(5) 0.030(6)
C22 0.077(7) 0.076(6) 0.042(4) 0.019(5) 0.030(5) 0.019(6)
C20 0.089(7) 0.060(5) 0.035(4) 0.017(4) 0.036(4) 0.024(5)
C13 0.048(5) 0.092(7) 0.033(4) 0.001(4) 0.005(3) 0.010(5)
C11 0.044(5) 0.061(5) 0.050(5) -0.009(4) 0.018(4) -0.007(4)
C15 0.036(4) 0.068(5) 0.052(5) 0.000(4) 0.020(4) -0.002(4)
C14 0.069(7) 0.083(7) 0.051(5) 0.004(5) 0.028(5) -0.010(6)
N5 0.100(8) 0.077(6) 0.100(8) -0.010(6) 0.050(6) 0.018(6)
C17 0.051(6) 0.210(19) 0.069(7) -0.050(9) 0.029(5) 0.011(8)
F4 0.097(8) 0.38(2) 0.267(16) -0.223(17) -0.011(9) 0.083(10)
Cl2 0.0451(14) 0.0661(17) 0.119(2) -0.0137(16) 0.0265(14) -0.0060(11)
Cl3 0.087(2) 0.0749(17) 0.091(2) -0.0340(16) 0.0299(17) -0.0290(16)
N3 0.061(5) 0.050(4) 0.035(3) 0.003(3) 0.011(3) 0.006(4)
C6 0.053(5) 0.044(4) 0.051(4) -0.017(4) 0.016(4) 0.005(4)
C4 0.050(4) 0.039(4) 0.033(4) 0.007(3) 0.008(3) 0.001(4)
C5 0.042(5) 0.042(4) 0.062(5) 0.006(4) 0.017(4) 0.007(4)
C24 0.072(6) 0.062(6) 0.047(5) 0.004(4) 0.026(4) 0.023(5)
C1 0.063(6) 0.034(4) 0.079(6) 0.001(4) 0.042(5) -0.002(4)
N7 0.069(5) 0.082(6) 0.053(4) 0.017(4) 0.023(4) 0.013(5)
N8 0.086(7) 0.080(5) 0.048(4) 0.003(4) 0.036(4) 0.022(5)
C3 0.092(8) 0.038(4) 0.044(5) -0.002(4) 0.016(5) -0.003(5)
C2 0.034(4) 0.073(6) 0.065(6) -0.011(5) 0.017(4) 0.001(4)
C25 0.080(8) 0.093(8) 0.052(5) 0.003(5) 0.024(5) 0.028(6)
C9 0.061(5) 0.050(5) 0.073(6) 0.011(4) 0.030(5) 0.014(4)
F7 0.292(16) 0.164(10) 0.40(2) 0.154(12) 0.314(18) 0.132(10)
F9 0.071(4) 0.340(16) 0.283(13) -0.272(14) 0.042(6) -0.007(7)
F11 0.51(3) 0.188(11) 0.298(17) 0.124(11) 0.36(2) 0.197(14)
F10 0.123(7) 0.204(10) 0.127(6) -0.001(6) 0.035(5) 0.104(8)
F12 0.162(9) 0.078(4) 0.233(11) 0.011(6) 0.113(9) 0.035(5)

loop_
_atom_type_symbol
_atom_type_description
_atom_type_scat_dispersion_real
_atom_type_scat_dispersion_imag
_atom_type_scat_source
C C 0.0033 0.0016 'International Tables Vol C Tables 4.2.6.8 and 6.1.1.4'
H H 0.0000 0.0000 'International Tables Vol C Tables 4.2.6.8 and 6.1.1.4'
N N 0.0061 0.0033 'International Tables Vol C Tables 4.2.6.8 and 6.1.1.4'
F F 0.0171 0.0103 'International Tables Vol C Tables 4.2.6.8 and 6.1.1.4'
Cl Cl 0.1484 0.1585 'International Tables Vol C Tables 4.2.6.8 and 6.1.1.4'

loop_
_geom_angle_atom_site_label_1
_geom_angle_atom_site_label_2
_geom_angle_atom_site_label_3
_geom_angle
N6 N4 C10 129.2(7)
C20 N4 C10 117.8(7)
C20 N4 N6 112.9(7)
C11 C10 N4 122.2(9)
C11 C10 C15 119.3(8)
C15 C10 N4 118.4(8)
C13 C12 C11 117.8(10)
N5 N6 N4 104.2(8)
N5 C22 C20 109.6(8)
N4 C20 C22 103.2(7)
C12 C13 C17 112.0(10)
C14 C13 C12 123.3(10)
C14 C13 C17 124.5(10)
C10 C11 Cl1 118.4(7)
C10 C11 C12 120.8(9)
C12 C11 Cl1 120.7(8)
C10 C15 Cl4 120.6(6)
C14 C15 Cl4 121.3(7)
C14 C15 C10 118.1(8)
C13 C14 C15 120.6(10)
C22 N5 N6 110.0(9)
F4 C17 C13 109.9(12)
F4 C17 F7 79.0(17)
F7 C17 C13 102.0(13)
F9 C17 C13 116.9(11)
F9 C17 F4 132.8(15)
F9 C17 F7 96.2(14)
C17 F4 F7 56.6(12)
C24 N3 C4 129.7(7)
C24 N3 N7 108.2(8)
N7 N3 C4 122.0(7)
C5 C6 C1 119.5(8)
N3 C4 C5 118.7(8)
C3 C4 N3 122.3(7)
C3 C4 C5 118.9(8)
C6 C5 Cl2 119.1(7)
C6 C5 C4 119.8(9)
C4 C5 Cl2 121.1(6)
N3 C24 C25 104.5(9)
C6 C1 C9 121.7(8)
C2 C1 C6 120.2(8)
C2 C1 C9 118.1(9)
N8 N7 N3 109.5(7)
N7 N8 C25 108.4(8)
C4 C3 Cl3 118.2(7)
C4 C3 C2 123.3(8)
C2 C3 Cl3 118.5(8)
C3 C2 C1 118.2(9)
N8 C25 C24 109.2(9)
F11 C9 C1 116.1(10)
F11 C9 F10 128.5(13)
F11 C9 F12 100.4(13)
F10 C9 C1 109.8(9)
F10 C9 F12 81.8(8)
F12 C9 C1 112.7(8)
C17 F7 F4 44.3(8)

loop_
_geom_bond_atom_site_label_1
_geom_bond_atom_site_label_2
_geom_bond_distance
Cl1 C11 1.739(10)
Cl4 C15 1.719(10)
N4 C10 1.453(10)
N4 N6 1.349(11)
N4 C20 1.341(10)
C10 C11 1.352(12)
C10 C15 1.400(13)
C12 C13 1.336(16)
C12 C11 1.386(15)
N6 N5 1.350(13)
C22 C20 1.381(14)
C22 N5 1.317(14)
C13 C14 1.317(14)
C13 C17 1.612(16)
C15 C14 1.371(12)
C17 F4 1.176(16)
C17 F7 1.406(17)
C17 F9 1.075(16)
F4 F7 1.65(2)
Cl2 C5 1.694(9)
Cl3 C3 1.725(9)
N3 C4 1.410(11)
N3 C24 1.316(11)
N3 N7 1.348(11)
C6 C5 1.391(12)
C6 C1 1.421(15)
C4 C5 1.415(12)
C4 C3 1.361(15)
C24 C25 1.345(13)
C1 C2 1.393(14)
C1 C9 1.475(13)
N7 N8 1.237(12)
N8 C25 1.323(13)
C3 C2 1.388(13)
C9 F11 1.111(12)
C9 F10 1.341(13)
C9 F12 1.394(14)
